data_7038587
loop_
_publ_author_name
'Graux, Lionel V.'
'Giorgi, Michel'
'Buono, G\'erard'
'Clavier, Herv\'e'

_publ_section_title
;
 [RuCl2(\h(6)-p-cymene)] complexes bearing phosphinous acid ligands:
 preparation, application in C-H bond functionalization and mechanistic
 investigations.
;
_journal_issue 15
_journal_name_full 'Dalton transactions (Cambridge, England : 2003)'
_journal_page_first 6491
_journal_page_last 6502
_journal_paper_doi 10.1039/c5dt04683a
_journal_volume 45
_journal_year 2016
_chemical_compound_source 'synthesis as described'
_chemical_formula_moiety 'C20 H29 Cl2 O1 P1 Ru1'
_chemical_formula_sum 'C20 H29 Cl2 O P Ru'
_chemical_formula_weight 488.37
_chemical_name_systematic
;
 ?
;
_space_group_IT_number 14
_symmetry_cell_setting monoclinic
_symmetry_Int_Tables_number 14
_symmetry_space_group_name_Hall '-P 2ybc'
_symmetry_space_group_name_H-M 'P 1 21/c 1'
_atom_sites_solution_hydrogens geom
_atom_sites_solution_primary direct
_atom_sites_solution_secondary difmap
_audit_conform_dict_location ftp://ftp.iucr.org/pub/cif_core.dic
_audit_conform_dict_name cif_core.dic
_audit_conform_dict_version 2.4
_audit_creation_date 2013-01-11T10:03:13-00:00
_audit_creation_method 'WinGX routine CIF_UPDATE'
_audit_update_record
;
2015-10-29 deposited with the CCDC.
2016-02-22 downloaded from the CCDC.
;
_cell_angle_alpha 90
_cell_angle_beta 117.086(1)
_cell_angle_gamma 90
_cell_formula_units_Z 4
_cell_length_a 12.9144(2)
_cell_length_b 14.5667(3)
_cell_length_c 13.3764(3)
_cell_measurement_reflns_used 19656
_cell_measurement_temperature 293(2)
_cell_measurement_theta_max 29
_cell_measurement_theta_min 3.28
_cell_measurement_wavelength 0.71073
_cell_volume 2240.39(8)
_computing_molecular_graphics 'Ortep-3 for Windows (Farrugia, 1997)'
_computing_publication_material 'WinGX publication routines (Farrugia, 1999)'
_computing_structure_refinement 'SHELXL-97 (Sheldrick, 2008)'
_diffrn_ambient_temperature 293(2)
_diffrn_measured_fraction_theta_full 0.994
_diffrn_measured_fraction_theta_max 0.977
_diffrn_measurement_device_type KappaCCD
_diffrn_measurement_method 'Omega + Phi scan'
_diffrn_radiation_monochromator graphite
_diffrn_radiation_probe x-ray
_diffrn_radiation_type MoK\a
_diffrn_radiation_wavelength 0.71073
_diffrn_reflns_av_R_equivalents 0.032
_diffrn_reflns_av_unetI/netI 0.0515
_diffrn_reflns_limit_h_max 17
_diffrn_reflns_limit_h_min -16
_diffrn_reflns_limit_k_max 17
_diffrn_reflns_limit_k_min -19
_diffrn_reflns_limit_l_max 16
_diffrn_reflns_limit_l_min -18
_diffrn_reflns_number 19656
_diffrn_reflns_reduction_process
;
 Scaled and merged with Sortav
 R.H. Blessing, (1987) Cryst. Rev. 1, 3-58
 R.H. Blessing, (1989) J. Appl. Cryst. 22, 396-397
;
_diffrn_reflns_theta_full 25
_diffrn_reflns_theta_max 29
_diffrn_reflns_theta_min 3.28
_diffrn_standards_number 0
_exptl_absorpt_coefficient_mu 1.015
_exptl_absorpt_correction_T_max 0.725
_exptl_absorpt_correction_T_min 0.719
_exptl_absorpt_correction_type multi-scan
_exptl_absorpt_process_details
;
 R.H. Blessing, Acta Cryst. (1995), A51, 33-38
;
_exptl_crystal_colour red
_exptl_crystal_density_diffrn 1.448
_exptl_crystal_density_method 'not measured'
_exptl_crystal_description prism
_exptl_crystal_F_000 1000
_exptl_crystal_size_max 0.36
_exptl_crystal_size_mid 0.36
_exptl_crystal_size_min 0.24
_refine_diff_density_max 0.852
_refine_diff_density_min -0.612
_refine_diff_density_rms 0.088
_refine_ls_extinction_method none
_refine_ls_goodness_of_fit_ref 1.049
_refine_ls_hydrogen_treatment constr
_refine_ls_matrix_type full
_refine_ls_number_parameters 227
_refine_ls_number_reflns 5827
_refine_ls_number_restraints 19
_refine_ls_restrained_S_all 1.049
_refine_ls_R_factor_all 0.0729
_refine_ls_R_factor_gt 0.0486
_refine_ls_shift/su_max 0.000
_refine_ls_shift/su_mean 0
_refine_ls_structure_factor_coef Fsqd
_refine_ls_weighting_details 'w=1/[\s^2^(Fo^2^)+(0.0646P)^2^+2.3930P] where P=(Fo^2^+2Fc^2^)/3'
_refine_ls_weighting_scheme calc
_refine_ls_wR_factor_gt 0.1225
_refine_ls_wR_factor_ref 0.1358
_reflns_number_gt 4126
_reflns_number_total 5827
_reflns_threshold_expression >2\s(I)
_cod_data_source_file c5dt04683a2.cif
_cod_data_source_block om007
_cod_depositor_comments 'Adding full bibliography for 7038583--7038589.cif.'
_cod_original_cell_volume 2240.38(8)
_cod_original_sg_symbol_H-M 'P 21/c'
_cod_original_formula_sum 'C20 H29 Cl2 O1 P1 Ru1'
_cod_database_code 7038587

loop_
_symmetry_equiv_pos_as_xyz
'x, y, z'
'-x, y+1/2, -z+1/2'
'-x, -y, -z'
'x, -y-1/2, z-1/2'

loop_
_atom_site_label
_atom_site_type_symbol
_atom_site_fract_x
_atom_site_fract_y
_atom_site_fract_z
_atom_site_U_iso_or_equiv
_atom_site_adp_type
_atom_site_occupancy
_atom_site_site_symmetry_order
_atom_site_calc_flag
_atom_site_refinement_flags_posn
_atom_site_refinement_flags_adp
Ru1 Ru 0.65542(2) 0.64554(2) 0.12703(2) 0.04795(12) Uani 1 1 d . .
Cl1 Cl 0.74802(12) 0.57493(8) 0.02373(11) 0.0781(3) Uani 1 1 d . .
Cl2 Cl 0.51958(11) 0.70984(9) -0.04991(8) 0.0785(3) Uani 1 1 d . .
P1 P 0.76522(9) 0.77370(7) 0.14032(9) 0.0572(3) Uani 1 1 d . .
O1 O 0.8160(3) 0.7729(2) 0.0509(3) 0.0784(9) Uani 1 1 d . .
H1 H 0.7904 0.7282 0.0095 0.118 Uiso 1 1 calc GR .
C1 C 0.6412(3) 0.6802(3) 0.2786(3) 0.0557(9) Uani 1 1 d . .
H1A H 0.6543 0.7354 0.3173 0.067 Uiso 1 1 calc R .
C2 C 0.5292(3) 0.6605(3) 0.1934(3) 0.0635(11) Uani 1 1 d . .
C3 C 0.5112(4) 0.5715(4) 0.1434(4) 0.0726(13) Uani 1 1 d . .
H3 H 0.4366 0.5547 0.0910 0.087 Uiso 1 1 calc R .
C4 C 0.6007(4) 0.5100(3) 0.1703(3) 0.0671(11) Uani 1 1 d . .
H4 H 0.5856 0.4526 0.1361 0.080 Uiso 1 1 calc R .
C5 C 0.7170(4) 0.5335(3) 0.2505(3) 0.0589(9) Uani 1 1 d . .
C6 C 0.7350(3) 0.6179(3) 0.3069(3) 0.0533(8) Uani 1 1 d . .
H6 H 0.8086 0.6329 0.3630 0.064 Uiso 1 1 calc R .
C7 C 0.4338(4) 0.7297(5) 0.1588(4) 0.0945(18) Uani 1 1 d . .
H7A H 0.4631 0.7847 0.2021 0.142 Uiso 1 1 calc R .
H7B H 0.3717 0.7054 0.1715 0.142 Uiso 1 1 calc R .
H7C H 0.4052 0.7436 0.0805 0.142 Uiso 1 1 calc R .
C8 C 0.8140(5) 0.4650(3) 0.2750(5) 0.0830(14) Uani 1 1 d . .
H8 H 0.7978 0.4352 0.2037 0.100 Uiso 1 1 calc R .
C9 C 0.8078(7) 0.3912(5) 0.3517(7) 0.125(3) Uani 1 1 d . .
H9A H 0.8442 0.4129 0.4278 0.188 Uiso 1 1 calc R .
H9B H 0.8475 0.3372 0.3460 0.188 Uiso 1 1 calc R .
H9C H 0.7279 0.3766 0.3300 0.188 Uiso 1 1 calc R .
C10 C 0.9338(5) 0.5075(5) 0.3196(7) 0.119(2) Uani 1 1 d . .
H10A H 0.9309 0.5593 0.2740 0.178 Uiso 1 1 calc R .
H10B H 0.9874 0.4628 0.3175 0.178 Uiso 1 1 calc R .
H10C H 0.9590 0.5272 0.3957 0.178 Uiso 1 1 calc R .
C11 C 0.8932(4) 0.7937(3) 0.2701(4) 0.0655(11) Uani 1 1 d . .
C12 C 0.9994(5) 0.7639(4) 0.2813(5) 0.0898(15) Uani 1 1 d . .
H12 H 1.0036 0.7328 0.2225 0.108 Uiso 1 1 calc R .
C13 C 1.0999(5) 0.7804(5) 0.3800(7) 0.114(2) Uani 1 1 d . .
H13 H 1.1707 0.7573 0.3887 0.137 Uiso 1 1 calc R .
C14 C 1.0953(5) 0.8298(5) 0.4635(6) 0.101(2) Uani 1 1 d . .
H14 H 1.1637 0.8433 0.5277 0.122 Uiso 1 1 calc R .
C15 C 0.9897(6) 0.8608(5) 0.4547(5) 0.104(2) Uani 1 1 d . .
H15 H 0.9865 0.8919 0.5139 0.125 Uiso 1 1 calc R .
C16 C 0.8881(5) 0.8442(4) 0.3549(4) 0.0840(15) Uani 1 1 d . .
H16 H 0.8172 0.8672 0.3460 0.101 Uiso 1 1 calc R .
C17 C 0.6873(5) 0.8819(4) 0.1145(6) 0.0944(16) Uani 1 1 d . U
H17A H 0.6118 0.8737 0.0502 0.113 Uiso 1 1 calc R .
H17B H 0.6739 0.8949 0.1788 0.113 Uiso 1 1 calc R .
C18 C 0.7418(6) 0.9622(4) 0.0937(7) 0.1142(19) Uani 1 1 d . U
H18A H 0.7533 0.9504 0.0281 0.137 Uiso 1 1 calc R .
H18B H 0.8180 0.9703 0.1571 0.137 Uiso 1 1 calc R .
C19 C 0.6758(8) 1.0501(5) 0.0755(8) 0.143(3) Uani 1 1 d D U
H19A H 0.7156 1.0989 0.0575 0.172 Uiso 1 1 calc R .
H19B H 0.5986 1.0434 0.0134 0.172 Uiso 1 1 calc R .
C20 C 0.6679(12) 1.0720(9) 0.1755(11) 0.214(5) Uani 1 1 d D U
H20A H 0.5959 1.1032 0.1566 0.322 Uiso 1 1 calc R .
H20B H 0.7318 1.1109 0.2220 0.322 Uiso 1 1 calc R .
H20C H 0.6707 1.0165 0.2154 0.322 Uiso 1 1 calc R .

loop_
_atom_site_aniso_label
_atom_site_aniso_U_11
_atom_site_aniso_U_22
_atom_site_aniso_U_33
_atom_site_aniso_U_23
_atom_site_aniso_U_13
_atom_site_aniso_U_12
Ru1 0.05125(18) 0.0578(2) 0.03674(16) -0.00717(11) 0.02171(13) -0.01064(12)
Cl1 0.1095(9) 0.0729(7) 0.0821(7) -0.0196(6) 0.0700(7) -0.0149(6)
Cl2 0.0863(8) 0.0900(8) 0.0440(5) 0.0072(5) 0.0166(5) -0.0124(6)
P1 0.0614(6) 0.0572(6) 0.0601(6) -0.0076(5) 0.0339(5) -0.0114(5)
O1 0.105(2) 0.076(2) 0.078(2) -0.0071(16) 0.063(2) -0.0224(18)
C1 0.058(2) 0.075(2) 0.0353(16) -0.0094(16) 0.0223(16) -0.0038(19)
C2 0.050(2) 0.097(3) 0.047(2) 0.000(2) 0.0255(17) -0.003(2)
C3 0.056(2) 0.111(4) 0.052(2) -0.006(2) 0.0260(19) -0.030(3)
C4 0.089(3) 0.068(3) 0.055(2) -0.0075(19) 0.041(2) -0.028(2)
C5 0.070(2) 0.061(2) 0.052(2) 0.0026(17) 0.0333(19) -0.0059(19)
C6 0.0517(19) 0.068(2) 0.0352(16) -0.0013(16) 0.0159(15) -0.0025(17)
C7 0.057(3) 0.158(6) 0.069(3) 0.010(3) 0.029(2) 0.020(3)
C8 0.102(4) 0.064(3) 0.096(4) 0.010(3) 0.056(3) 0.012(3)
C9 0.153(6) 0.084(4) 0.157(7) 0.047(4) 0.086(6) 0.031(4)
C10 0.090(4) 0.106(5) 0.168(7) 0.033(5) 0.065(5) 0.037(4)
C11 0.055(2) 0.078(3) 0.065(2) -0.014(2) 0.0289(19) -0.017(2)
C12 0.076(3) 0.106(4) 0.084(4) 0.011(3) 0.033(3) 0.005(3)
C13 0.063(3) 0.130(6) 0.126(6) 0.009(5) 0.023(3) 0.004(3)
C14 0.068(3) 0.113(5) 0.085(4) 0.007(4) 0.002(3) -0.022(3)
C15 0.104(5) 0.124(5) 0.071(3) -0.014(3) 0.028(3) -0.027(4)
C16 0.074(3) 0.109(4) 0.066(3) -0.012(3) 0.029(3) -0.018(3)
C17 0.101(4) 0.063(3) 0.120(4) -0.003(3) 0.050(3) -0.002(3)
C18 0.111(4) 0.094(4) 0.147(5) 0.030(4) 0.067(4) 0.014(3)
C19 0.141(5) 0.101(5) 0.165(6) 0.040(5) 0.051(5) 0.018(4)
C20 0.252(11) 0.194(10) 0.215(11) -0.004(9) 0.122(9) 0.081(9)

loop_
_atom_type_symbol
_atom_type_description
_atom_type_scat_dispersion_real
_atom_type_scat_dispersion_imag
_atom_type_scat_source
C C 0.0033 0.0016 'International Tables Vol C Tables 4.2.6.8 and 6.1.1.4'
H H 0 0 'International Tables Vol C Tables 4.2.6.8 and 6.1.1.4'
O O 0.0106 0.006 'International Tables Vol C Tables 4.2.6.8 and 6.1.1.4'
P P 0.1023 0.0942 'International Tables Vol C Tables 4.2.6.8 and 6.1.1.4'
Cl Cl 0.1484 0.1585 'International Tables Vol C Tables 4.2.6.8 and 6.1.1.4'
Ru Ru -1.2594 0.8363 'International Tables Vol C Tables 4.2.6.8 and 6.1.1.4'

loop_
_geom_angle_atom_site_label_1
_geom_angle_atom_site_label_2
_geom_angle_atom_site_label_3
_geom_angle
Cl2 Ru1 Cl1 86.13(5)
P1 Ru1 Cl1 86.67(4)
P1 Ru1 Cl2 84.70(4)
C1 Ru1 Cl1 154.16(11)
C1 Ru1 Cl2 119.58(11)
C1 Ru1 P1 92.87(12)
C1 Ru1 C2 37.49(15)
C1 Ru1 C3 66.14(16)
C1 Ru1 C4 78.19(16)
C1 Ru1 C5 68.13(15)
C1 Ru1 C6 38.04(15)
C2 Ru1 Cl1 157.12(13)
C2 Ru1 Cl2 90.94(11)
C2 Ru1 P1 115.68(13)
C2 Ru1 C3 37.49(17)
C2 Ru1 C4 66.81(17)
C2 Ru1 C5 81.43(16)
C3 Ru1 Cl1 119.79(14)
C3 Ru1 Cl2 90.99(12)
C3 Ru1 P1 152.91(15)
C3 Ru1 C4 35.51(18)
C4 Ru1 Cl1 93.91(12)
C4 Ru1 Cl2 114.80(12)
C4 Ru1 P1 160.49(12)
C5 Ru1 Cl1 90.54(11)
C5 Ru1 Cl2 151.87(11)
C5 Ru1 P1 123.02(11)
C5 Ru1 C3 66.60(17)
C5 Ru1 C4 37.53(16)
C6 Ru1 Cl1 116.26(11)
C6 Ru1 Cl2 157.61(11)
C6 Ru1 P1 95.76(11)
C6 Ru1 C2 68.62(15)
C6 Ru1 C3 78.40(15)
C6 Ru1 C4 66.50(15)
C6 Ru1 C5 37.44(15)
O1 P1 Ru1 112.52(13)
O1 P1 C11 102.3(2)
O1 P1 C17 104.1(3)
C11 P1 Ru1 118.05(16)
C11 P1 C17 103.3(3)
C17 P1 Ru1 114.9(2)
P1 O1 H1 109.5
Ru1 C1 H1A 130.5
C2 C1 Ru1 71.9(2)
C2 C1 H1A 119.2
C2 C1 C6 121.6(4)
C6 C1 Ru1 71.2(2)
C6 C1 H1A 119.2
C1 C2 Ru1 70.6(2)
C1 C2 C3 117.0(4)
C1 C2 C7 120.9(4)
C3 C2 Ru1 73.3(2)
C3 C2 C7 122.1(4)
C7 C2 Ru1 127.0(3)
Ru1 C3 H3 132.3
C2 C3 Ru1 69.2(2)
C2 C3 H3 119.0
C4 C3 Ru1 72.8(2)
C4 C3 C2 122.1(4)
C4 C3 H3 119.0
Ru1 C4 H4 132.8
C3 C4 Ru1 71.7(3)
C3 C4 H4 119.7
C3 C4 C5 120.6(4)
C5 C4 Ru1 68.9(2)
C5 C4 H4 119.7
C4 C5 Ru1 73.6(2)
C4 C5 C8 119.1(4)
C6 C5 Ru1 70.6(2)
C6 C5 C4 118.1(4)
C6 C5 C8 122.8(4)
C8 C5 Ru1 129.2(3)
Ru1 C6 H6 129.9
C1 C6 Ru1 70.8(2)
C1 C6 H6 119.9
C5 C6 Ru1 71.9(2)
C5 C6 C1 120.2(4)
C5 C6 H6 119.9
C2 C7 H7A 109.5
C2 C7 H7B 109.5
C2 C7 H7C 109.5
H7A C7 H7B 109.5
H7A C7 H7C 109.5
H7B C7 H7C 109.5
C5 C8 H8 107.0
C9 C8 C5 108.7(5)
C9 C8 H8 107.0
C9 C8 C10 112.5(6)
C10 C8 C5 114.3(4)
C10 C8 H8 107.0
C8 C9 H9A 109.5
C8 C9 H9B 109.5
C8 C9 H9C 109.5
H9A C9 H9B 109.5
H9A C9 H9C 109.5
H9B C9 H9C 109.5
C8 C10 H10A 109.5
C8 C10 H10B 109.5
C8 C10 H10C 109.5
H10A C10 H10B 109.5
H10A C10 H10C 109.5
H10B C10 H10C 109.5
C12 C11 P1 119.1(4)
C16 C11 P1 121.0(4)
C16 C11 C12 119.8(5)
C11 C12 H12 119.9
C11 C12 C13 120.1(6)
C13 C12 H12 119.9
C12 C13 H13 119.9
C14 C13 C12 120.3(6)
C14 C13 H13 119.9
C13 C14 H14 119.6
C13 C14 C15 120.9(6)
C15 C14 H14 119.6
C14 C15 H15 120.6
C14 C15 C16 118.8(6)
C16 C15 H15 120.6
C11 C16 C15 120.0(6)
C11 C16 H16 120.0
C15 C16 H16 120.0
P1 C17 H17A 108.0
P1 C17 H17B 108.0
H17A C17 H17B 107.2
C18 C17 P1 117.4(5)
C18 C17 H17A 108.0
C18 C17 H17B 108.0
C17 C18 H18A 108.4
C17 C18 H18B 108.4
C17 C18 C19 115.5(6)
H18A C18 H18B 107.5
C19 C18 H18A 108.4
C19 C18 H18B 108.4
C18 C19 H19A 110.0
C18 C19 H19B 110.0
H19A C19 H19B 108.4
C20 C19 C18 108.5(8)
C20 C19 H19A 110.0
C20 C19 H19B 110.0
C19 C20 H20A 109.5
C19 C20 H20B 109.5
C19 C20 H20C 109.5
H20A C20 H20B 109.5
H20A C20 H20C 109.5
H20B C20 H20C 109.5

loop_
_geom_bond_atom_site_label_1
_geom_bond_atom_site_label_2
_geom_bond_distance
Ru1 Cl1 2.4295(11)
Ru1 Cl2 2.4032(11)
Ru1 P1 2.3017(10)
Ru1 C1 2.176(3)
Ru1 C2 2.193(4)
Ru1 C3 2.247(4)
Ru1 C4 2.260(4)
Ru1 C5 2.197(4)
Ru1 C6 2.181(3)
P1 O1 1.604(3)
P1 C11 1.794(4)
P1 C17 1.816(6)
O1 H1 0.8200
C1 H1A 0.9300
C1 C2 1.404(5)
C1 C6 1.420(6)
C2 C3 1.428(7)
C2 C7 1.494(7)
C3 H3 0.9300
C3 C4 1.374(7)
C4 H4 0.9300
C4 C5 1.435(6)
C5 C6 1.405(6)
C5 C8 1.515(6)
C6 H6 0.9300
C7 H7A 0.9600
C7 H7B 0.9600
C7 H7C 0.9600
C8 H8 0.9800
C8 C9 1.513(8)
C8 C10 1.514(8)
C9 H9A 0.9600
C9 H9B 0.9600
C9 H9C 0.9600
C10 H10A 0.9600
C10 H10B 0.9600
C10 H10C 0.9600
C11 C12 1.380(7)
C11 C16 1.378(7)
C12 H12 0.9300
C12 C13 1.387(8)
C13 H13 0.9300
C13 C14 1.353(9)
C14 H14 0.9300
C14 C15 1.389(10)
C15 H15 0.9300
C15 C16 1.403(8)
C16 H16 0.9300
C17 H17A 0.9700
C17 H17B 0.9700
C17 C18 1.456(8)
C18 H18A 0.9700
C18 H18B 0.9700
C18 C19 1.494(9)
C19 H19A 0.9700
C19 H19B 0.9700
C19 C20 1.424(8)
C20 H20A 0.9600
C20 H20B 0.9600
C20 H20C 0.9600
